data_4509037
loop_
_publ_author_name
'Hao, Hong-Qing'
'Liu, Wen-Ting'
'Tan, Wei'
'Lin, Zhuojia'
'Tong, Ming-Liang'

_publ_section_title
;
 Enantiopure and Racemic Sandwich-like Networks with Dehydration,
 Readsorption, and Selective Guest-Exchange Phase Transformations
;
_journal_issue 1
_journal_name_full 'Crystal Growth &amp; Design'
_journal_page_first 457
_journal_paper_doi 10.1021/cg800710q
_journal_volume 9
_journal_year 2009
_chemical_formula_sum 'C22 H25 Ag N2 O4'
_chemical_formula_weight 489.31
_chemical_name_systematic
; 
 ? 
;
_space_group_IT_number 14
_symmetry_cell_setting monoclinic
_symmetry_space_group_name_Hall '-P 2ybc'
_symmetry_space_group_name_H-M 'P 1 21/c 1'
_atom_sites_solution_hydrogens geom
_atom_sites_solution_primary direct
_atom_sites_solution_secondary difmap
_audit_creation_method SHELXL-97
_cell_angle_alpha 90.00
_cell_angle_beta 112.579(5)
_cell_angle_gamma 90.00
_cell_formula_units_Z 4
_cell_length_a 9.9575(6)
_cell_length_b 9.3038(5)
_cell_length_c 24.8837(15)
_cell_measurement_temperature 123(2)
_cell_volume 2128.6(2)
_computing_structure_refinement 'SHELXL-97 (Sheldrick, 1997)'
_computing_structure_solution 'SHELXS-97 (Sheldrick, 1990)'
_diffrn_ambient_temperature 123(2)
_diffrn_measured_fraction_theta_full 0.942
_diffrn_measured_fraction_theta_max 0.942
_diffrn_measurement_device_type 'Gemini S Ultra'
_diffrn_measurement_method '\w and \p scan'
_diffrn_radiation_monochromator graphite
_diffrn_radiation_source 'fine-focus sealed tube'
_diffrn_radiation_type MoK\a
_diffrn_radiation_wavelength 0.71073
_diffrn_reflns_av_R_equivalents 0.0473
_diffrn_reflns_av_sigmaI/netI 0.0381
_diffrn_reflns_limit_h_max 12
_diffrn_reflns_limit_h_min -12
_diffrn_reflns_limit_k_max 11
_diffrn_reflns_limit_k_min -11
_diffrn_reflns_limit_l_max 30
_diffrn_reflns_limit_l_min -29
_diffrn_reflns_number 11244
_diffrn_reflns_theta_full 26.00
_diffrn_reflns_theta_max 26.00
_diffrn_reflns_theta_min 3.00
_exptl_absorpt_coefficient_mu 0.977
_exptl_absorpt_correction_T_max 0.9348
_exptl_absorpt_correction_T_min 0.8362
_exptl_absorpt_correction_type multi-scan
_exptl_crystal_colour Colourless
_exptl_crystal_density_diffrn 1.527
_exptl_crystal_density_method 'not measured'
_exptl_crystal_description plate
_exptl_crystal_F_000 1000
_exptl_crystal_size_max 0.19
_exptl_crystal_size_mid 0.15
_exptl_crystal_size_min 0.07
_refine_diff_density_max 0.725
_refine_diff_density_min -0.661
_refine_diff_density_rms 0.071
_refine_ls_extinction_method none
_refine_ls_goodness_of_fit_ref 1.044
_refine_ls_hydrogen_treatment mixed
_refine_ls_matrix_type full
_refine_ls_number_parameters 272
_refine_ls_number_reflns 3955
_refine_ls_number_restraints 10
_refine_ls_restrained_S_all 1.046
_refine_ls_R_factor_all 0.0410
_refine_ls_R_factor_gt 0.0315
_refine_ls_shift/su_max 0.001
_refine_ls_shift/su_mean 0.000
_refine_ls_structure_factor_coef Fsqd
_refine_ls_weighting_details 'calc w=1/[\s^2^(Fo^2^)+(0.0529P)^2^+0.0000P] where P=(Fo^2^+2Fc^2^)/3'
_refine_ls_weighting_scheme calc
_refine_ls_wR_factor_gt 0.0818
_refine_ls_wR_factor_ref 0.0852
_reflns_number_gt 3227
_reflns_number_total 3955
_reflns_threshold_expression >2sigma(I)
_cod_data_source_file cg800710qsup1.cif
_cod_data_source_block complex5
_cod_depositor_comments
;
The following automatic conversions were performed:

'_symmetry_cell_setting' value 'Monoclinic' changed to 'monoclinic'
according to /home/saulius/struct/CIF-dictionaries/cif_core.dic
dictionary named 'cif_core.dic' version 2.4.2 from 2011-04-26.

Automatic conversion script
Id: cif_fix_values 1891 2012-01-12 08:04:46Z andrius 
;
_cod_original_sg_symbol_H-M P2(1)/c
_cod_database_code 4509037

loop_
_symmetry_equiv_pos_as_xyz
'x, y, z'
'-x, y+1/2, -z+1/2'
'-x, -y, -z'
'x, -y-1/2, z-1/2'

loop_
_atom_site_label
_atom_site_type_symbol
_atom_site_fract_x
_atom_site_fract_y
_atom_site_fract_z
_atom_site_U_iso_or_equiv
_atom_site_adp_type
_atom_site_occupancy
_atom_site_symmetry_multiplicity
_atom_site_calc_flag
_atom_site_refinement_flags
Ag1 Ag 0.56554(2) 0.12687(2) 0.034724(9) 0.03482(10) Uani 1 1 d .
O1 O 0.7900(3) 0.1534(3) 0.00360(11) 0.0601(6) Uani 1 1 d D
O2 O 0.6790(2) -0.0357(3) -0.05048(10) 0.0534(6) Uani 1 1 d D
O3 O 0.9761(2) 0.1826(3) -0.04322(11) 0.0560(6) Uani 1 1 d D
H3O H 0.921(5) 0.236(4) -0.033(2) 0.13(2) Uiso 1 1 d D
N1 N 0.6880(2) -0.0021(2) 0.11220(9) 0.0269(4) Uani 1 1 d .
N2 N 1.4361(2) 0.2105(2) 0.47301(9) 0.0302(5) Uani 1 1 d .
C1 C 0.7691(3) 0.0639(3) -0.03657(13) 0.0383(7) Uani 1 1 d .
C2 C 0.8666(3) 0.0806(3) -0.07157(13) 0.0334(6) Uani 1 1 d .
H2 H 0.9142 -0.0140 -0.0717 0.040 Uiso 1 1 calc R
C3 C 0.7778(3) 0.1233(3) -0.13403(12) 0.0309(6) Uani 1 1 d .
C4 C 0.7503(3) 0.2671(3) -0.14814(15) 0.0492(7) Uani 1 1 d .
H4 H 0.7847 0.3386 -0.1187 0.059 Uiso 1 1 calc R
C5 C 0.6715(4) 0.3066(5) -0.20609(18) 0.0697(11) Uani 1 1 d .
H5 H 0.6554 0.4056 -0.2157 0.084 Uiso 1 1 calc R
C6 C 0.6171(4) 0.2062(6) -0.24913(16) 0.0714(12) Uani 1 1 d .
H6 H 0.5618 0.2349 -0.2880 0.086 Uiso 1 1 calc R
C7 C 0.6432(4) 0.0648(5) -0.23545(16) 0.0646(11) Uani 1 1 d .
H7 H 0.6068 -0.0057 -0.2652 0.078 Uiso 1 1 calc R
C8 C 0.7229(3) 0.0218(3) -0.17821(14) 0.0431(7) Uani 1 1 d .
H8 H 0.7398 -0.0775 -0.1693 0.052 Uiso 1 1 calc R
C9 C 0.6353(3) -0.0463(3) 0.15154(12) 0.0330(6) Uani 1 1 d .
H9 H 0.5357 -0.0291 0.1441 0.040 Uiso 1 1 calc R
C10 C 0.7199(3) -0.1160(3) 0.20277(13) 0.0343(6) Uani 1 1 d .
H10 H 0.6781 -0.1453 0.2295 0.041 Uiso 1 1 calc R
C11 C 0.8658(3) -0.1428(2) 0.21470(11) 0.0278(5) Uani 1 1 d .
C12 C 0.9174(3) -0.1019(3) 0.17302(13) 0.0356(6) Uani 1 1 d .
H12 H 1.0156 -0.1214 0.1786 0.043 Uiso 1 1 calc R
C13 C 0.8270(3) -0.0324(3) 0.12291(12) 0.0351(6) Uani 1 1 d .
H13 H 0.8657 -0.0050 0.0950 0.042 Uiso 1 1 calc R
C14 C 0.9698(3) -0.2026(3) 0.27259(11) 0.0328(6) Uani 1 1 d .
H14 H 1.0329 -0.2765 0.2657 0.039 Uiso 1 1 calc R
H14B H 0.9139 -0.2484 0.2934 0.039 Uiso 1 1 calc R
C15 C 1.0639(3) -0.0810(3) 0.30988(12) 0.0323(6) Uani 1 1 d .
H15A H 1.0009 -0.0130 0.3200 0.039 Uiso 1 1 calc R
H15B H 1.1095 -0.0279 0.2868 0.039 Uiso 1 1 calc R
C16 C 1.1838(3) -0.1362(3) 0.36624(12) 0.0358(6) Uani 1 1 d .
H16A H 1.1387 -0.1920 0.3888 0.043 Uiso 1 1 calc R
H16B H 1.2491 -0.2015 0.3561 0.043 Uiso 1 1 calc R
C17 C 1.2725(3) -0.0149(3) 0.40351(11) 0.0322(6) Uani 1 1 d .
C18 C 1.2134(3) 0.0794(3) 0.43146(13) 0.0371(6) Uani 1 1 d .
H18 H 1.1152 0.0682 0.4275 0.045 Uiso 1 1 calc R
C19 C 1.2966(3) 0.1898(3) 0.46509(12) 0.0350(6) Uani 1 1 d .
H19 H 1.2530 0.2538 0.4834 0.042 Uiso 1 1 calc R
C20 C 1.4937(3) 0.1199(3) 0.44522(12) 0.0330(6) Uani 1 1 d .
H20 H 1.5919 0.1337 0.4497 0.040 Uiso 1 1 calc R
C21 C 1.4164(3) 0.0082(3) 0.41061(11) 0.0335(6) Uani 1 1 d .
H21 H 1.4612 -0.0527 0.3917 0.040 Uiso 1 1 calc R
O4 O 0.6645(4) -0.2801(4) -0.11384(13) 0.0979(12) Uani 1 1 d D
H4O H 0.678(9) -0.192(3) -0.102(3) 0.18(3) Uiso 1 1 d D
C22 C 0.8057(8) -0.3481(5) -0.0941(2) 0.0974(18) Uani 1 1 d U
H22A H 0.8190 -0.3942 -0.1271 0.146 Uiso 1 1 calc R
H22B H 0.8122 -0.4207 -0.0647 0.146 Uiso 1 1 calc R
H22C H 0.8815 -0.2755 -0.0771 0.146 Uiso 1 1 calc R

loop_
_atom_site_aniso_label
_atom_site_aniso_U_11
_atom_site_aniso_U_22
_atom_site_aniso_U_33
_atom_site_aniso_U_23
_atom_site_aniso_U_13
_atom_site_aniso_U_12
Ag1 0.03653(14) 0.03200(14) 0.02805(14) 0.00044(8) 0.00367(9) -0.00114(8)
O1 0.0670(15) 0.0830(17) 0.0402(14) 0.0074(13) 0.0318(12) 0.0179(13)
O2 0.0303(10) 0.0707(15) 0.0611(15) 0.0339(12) 0.0197(9) 0.0006(10)
O3 0.0385(11) 0.0738(15) 0.0480(14) 0.0043(13) 0.0081(10) -0.0206(12)
N1 0.0260(10) 0.0295(11) 0.0239(11) -0.0045(9) 0.0079(8) -0.0033(9)
N2 0.0322(11) 0.0289(12) 0.0262(12) 0.0018(9) 0.0074(9) 0.0056(9)
C1 0.0255(13) 0.0526(17) 0.0368(17) 0.0220(14) 0.0120(11) 0.0141(13)
C2 0.0238(12) 0.0418(14) 0.0370(16) 0.0047(12) 0.0142(11) -0.0010(11)
C3 0.0257(12) 0.0406(15) 0.0329(15) 0.0054(12) 0.0184(10) -0.0009(11)
C4 0.0569(18) 0.0468(17) 0.0465(19) 0.0118(15) 0.0227(14) 0.0101(15)
C5 0.070(2) 0.074(3) 0.064(3) 0.037(2) 0.024(2) 0.019(2)
C6 0.0482(19) 0.120(4) 0.040(2) 0.032(2) 0.0105(15) -0.001(2)
C7 0.0502(19) 0.110(3) 0.0368(19) -0.013(2) 0.0198(15) -0.033(2)
C8 0.0407(15) 0.0534(18) 0.0424(17) -0.0027(14) 0.0238(13) -0.0130(14)
C9 0.0240(12) 0.0393(15) 0.0360(15) -0.0024(12) 0.0119(11) -0.0021(11)
C10 0.0303(13) 0.0418(15) 0.0344(16) 0.0021(12) 0.0164(11) -0.0027(11)
C11 0.0279(12) 0.0239(12) 0.0273(13) -0.0046(10) 0.0059(10) -0.0034(10)
C12 0.0254(12) 0.0493(17) 0.0336(16) -0.0008(12) 0.0131(11) 0.0028(11)
C13 0.0321(13) 0.0494(17) 0.0288(14) 0.0016(12) 0.0170(11) 0.0021(12)
C14 0.0365(13) 0.0303(14) 0.0279(14) 0.0006(11) 0.0081(10) -0.0002(11)
C15 0.0334(13) 0.0269(12) 0.0295(15) -0.0006(11) 0.0043(11) 0.0045(11)
C16 0.0401(14) 0.0283(14) 0.0298(15) -0.0001(11) 0.0030(11) 0.0047(11)
C17 0.0375(13) 0.0302(13) 0.0220(13) 0.0020(10) 0.0036(10) 0.0081(11)
C18 0.0269(13) 0.0439(15) 0.0350(16) -0.0024(12) 0.0058(11) 0.0050(11)
C19 0.0328(14) 0.0386(15) 0.0308(15) -0.0028(12) 0.0090(11) 0.0091(12)
C20 0.0322(13) 0.0355(14) 0.0299(14) 0.0028(11) 0.0103(11) 0.0050(11)
C21 0.0388(14) 0.0345(14) 0.0277(14) 0.0011(11) 0.0135(11) 0.0101(11)
O4 0.111(2) 0.094(2) 0.0572(18) 0.0118(17) -0.0026(16) -0.061(2)
C22 0.173(6) 0.053(2) 0.065(3) -0.009(2) 0.045(4) -0.021(3)

loop_
_atom_type_symbol
_atom_type_description
_atom_type_scat_dispersion_real
_atom_type_scat_dispersion_imag
_atom_type_scat_source
C C 0.0033 0.0016 'International Tables Vol C Tables 4.2.6.8 and 6.1.1.4'
H H 0.0000 0.0000 'International Tables Vol C Tables 4.2.6.8 and 6.1.1.4'
N N 0.0061 0.0033 'International Tables Vol C Tables 4.2.6.8 and 6.1.1.4'
O O 0.0106 0.0060 'International Tables Vol C Tables 4.2.6.8 and 6.1.1.4'
Ag Ag -0.8971 1.1015 'International Tables Vol C Tables 4.2.6.8 and 6.1.1.4'

loop_
_geom_angle_atom_site_label_1
_geom_angle_atom_site_label_2
_geom_angle_atom_site_label_3
_geom_angle
_geom_angle_site_symmetry_1
_geom_angle_site_symmetry_3
N2 Ag1 N1 166.20(8) 4_465 .
N2 Ag1 Ag1 97.73(5) 4_465 3_655
N1 Ag1 Ag1 92.82(5) . 3_655
C2 O3 H3O 94(3) . .
C13 N1 C9 117.1(2) . .
C13 N1 Ag1 118.25(17) . .
C9 N1 Ag1 124.52(16) . .
C19 N2 C20 117.1(2) . .
C19 N2 Ag1 120.05(17) . 4_666
C20 N2 Ag1 122.64(17) . 4_666
O2 C1 O1 126.7(3) . .
O2 C1 C2 117.5(3) . .
O1 C1 C2 115.8(3) . .
O3 C2 C3 111.7(2) . .
O3 C2 C1 108.6(3) . .
C3 C2 C1 111.1(2) . .
O3 C2 H2 108.5 . .
C3 C2 H2 108.5 . .
C1 C2 H2 108.5 . .
C4 C3 C8 118.4(3) . .
C4 C3 C2 119.6(3) . .
C8 C3 C2 122.0(2) . .
C3 C4 C5 119.5(4) . .
C3 C4 H4 120.2 . .
C5 C4 H4 120.2 . .
C6 C5 C4 121.7(4) . .
C6 C5 H5 119.2 . .
C4 C5 H5 119.2 . .
C7 C6 C5 119.0(3) . .
C7 C6 H6 120.5 . .
C5 C6 H6 120.5 . .
C6 C7 C8 120.8(4) . .
C6 C7 H7 119.6 . .
C8 C7 H7 119.6 . .
C3 C8 C7 120.6(3) . .
C3 C8 H8 119.7 . .
C7 C8 H8 119.7 . .
N1 C9 C10 123.0(2) . .
N1 C9 H9 118.5 . .
C10 C9 H9 118.5 . .
C11 C10 C9 119.7(3) . .
C11 C10 H10 120.2 . .
C9 C10 H10 120.2 . .
C12 C11 C10 116.9(2) . .
C12 C11 C14 119.9(2) . .
C10 C11 C14 123.0(2) . .
C11 C12 C13 120.3(2) . .
C11 C12 H12 119.8 . .
C13 C12 H12 119.8 . .
N1 C13 C12 122.9(2) . .
N1 C13 H13 118.5 . .
C12 C13 H13 118.5 . .
C11 C14 C15 109.8(2) . .
C11 C14 H14 109.7 . .
C15 C14 H14 109.7 . .
C11 C14 H14B 109.7 . .
C15 C14 H14B 109.7 . .
H14 C14 H14B 108.2 . .
C14 C15 C16 112.7(2) . .
C14 C15 H15A 109.1 . .
C16 C15 H15A 109.1 . .
C14 C15 H15B 109.1 . .
C16 C15 H15B 109.1 . .
H15A C15 H15B 107.8 . .
C17 C16 C15 112.1(2) . .
C17 C16 H16A 109.2 . .
C15 C16 H16A 109.2 . .
C17 C16 H16B 109.2 . .
C15 C16 H16B 109.2 . .
H16A C16 H16B 107.9 . .
C18 C17 C21 117.0(2) . .
C18 C17 C16 121.4(2) . .
C21 C17 C16 121.5(2) . .
C19 C18 C17 120.3(2) . .
C19 C18 H18 119.9 . .
C17 C18 H18 119.9 . .
N2 C19 C18 122.9(2) . .
N2 C19 H19 118.6 . .
C18 C19 H19 118.6 . .
N2 C20 C21 123.0(2) . .
N2 C20 H20 118.5 . .
C21 C20 H20 118.5 . .
C20 C21 C17 119.7(2) . .
C20 C21 H21 120.1 . .
C17 C21 H21 120.1 . .
C22 O4 H4O 107(5) . .
O4 C22 H22A 109.5 . .
O4 C22 H22B 109.5 . .
H22A C22 H22B 109.5 . .
O4 C22 H22C 109.5 . .
H22A C22 H22C 109.5 . .
H22B C22 H22C 109.5 . .

loop_
_geom_bond_atom_site_label_1
_geom_bond_atom_site_label_2
_geom_bond_distance
_geom_bond_site_symmetry_2
Ag1 N2 2.188(2) 4_465
Ag1 N1 2.199(2) .
Ag1 Ag1 2.9207(4) 3_655
O1 C1 1.255(4) .
O2 C1 1.243(4) .
O3 C2 1.413(4) .
O3 H3O 0.848(19) .
N1 C13 1.336(3) .
N1 C9 1.340(3) .
N2 C19 1.340(3) .
N2 C20 1.350(3) .
N2 Ag1 2.188(2) 4_666
C1 C2 1.541(4) .
C2 C3 1.517(4) .
C2 H2 1.0000 .
C3 C4 1.384(4) .
C3 C8 1.392(4) .
C4 C5 1.401(5) .
C4 H4 0.9500 .
C5 C6 1.366(6) .
C5 H5 0.9500 .
C6 C7 1.359(7) .
C6 H6 0.9500 .
C7 C8 1.397(5) .
C7 H7 0.9500 .
C8 H8 0.9500 .
C9 C10 1.390(4) .
C9 H9 0.9500 .
C10 C11 1.389(4) .
C10 H10 0.9500 .
C11 C12 1.377(4) .
C11 C14 1.521(3) .
C12 C13 1.386(4) .
C12 H12 0.9500 .
C13 H13 0.9500 .
C14 C15 1.533(4) .
C14 H14 0.9900 .
C14 H14B 0.9900 .
C15 C16 1.540(3) .
C15 H15A 0.9900 .
C15 H15B 0.9900 .
C16 C17 1.512(4) .
C16 H16A 0.9900 .
C16 H16B 0.9900 .
C17 C18 1.383(4) .
C17 C21 1.391(4) .
C18 C19 1.382(4) .
C18 H18 0.9500 .
C19 H19 0.9500 .
C20 C21 1.381(4) .
C20 H20 0.9500 .
C21 H21 0.9500 .
O4 C22 1.444(7) .
O4 H4O 0.863(19) .
C22 H22A 0.9800 .
C22 H22B 0.9800 .
C22 H22C 0.9800 .

loop_
_geom_hbond_atom_site_label_D
_geom_hbond_atom_site_label_H
_geom_hbond_atom_site_label_A
_geom_hbond_distance_DH
_geom_hbond_distance_HA
_geom_hbond_distance_DA
_geom_hbond_angle_DHA
O3 H3O O1 0.848(19) 2.00(3) 2.554(3) 122(3)
O4 H4O O2 0.863(19) 1.93(3) 2.739(5) 155(6)
